data_7245032
loop_
_publ_author_name
'Yeoh, Wei-Jiun'
'Sobolev, Alexandre N.'
'Paterson, Martin J.'
'Dalgarno, Scott J.'
'Ling, Irene'

_publ_section_title
;
 The effect of substituents and their positions on a series of
 disubstituted naphthalene bromide salts towards intermolecular
 interactions and crystal packing
;
_journal_name_full CrystEngComm
_journal_paper_doi 10.1039/D2CE00538G
_journal_year 2022
_chemical_formula_moiety 'C20 H22 N4, 2(Br), 2(H2 O)'
_chemical_formula_sum 'C20 H26 Br2 N4 O2'
_chemical_formula_weight 514.27
_space_group_crystal_system orthorhombic
_space_group_IT_number 61
_space_group_name_Hall '-P 2ac 2ab'
_space_group_name_H-M_alt 'P b c a'
_atom_sites_solution_hydrogens mixed
_audit_creation_method SHELXL-2019/2
_audit_update_record
;
2022-03-24 deposited with the CCDC.	2022-05-24 downloaded from the CCDC.
;
_cell_angle_alpha 90
_cell_angle_beta 90
_cell_angle_gamma 90
_cell_formula_units_Z 4
_cell_length_a 8.8271(11)
_cell_length_b 13.4405(14)
_cell_length_c 18.040(2)
_cell_measurement_reflns_used 1772
_cell_measurement_temperature 100(2)
_cell_measurement_theta_max 67.072
_cell_measurement_theta_min 4.885
_cell_volume 2140.3(4)
_computing_cell_refinement 'CrysAlisPro 1.171.40.53 (Rigaku OD, 2019)'
_computing_data_collection 'CrysAlisPro 1.171.40.53 (Rigaku OD, 2019)'
_computing_data_reduction 'CrysAlisPro 1.171.40.53 (Rigaku OD, 2019)'
_computing_molecular_graphics 'X-Seed v. 4.0 (Barbour, 2020)'
_computing_publication_material 'SHELXL-2019/2 (Sheldrick, 2015)'
_computing_structure_refinement 'SHELXL-2019/2 (Sheldrick, 2015)'
_computing_structure_solution 'SHELXT-2015/1 (Sheldrick, 2015)'
_diffrn_ambient_temperature 100(2)
_diffrn_detector 'CCD plate'
_diffrn_detector_area_resol_mean 10.4738
_diffrn_detector_type Ruby
_diffrn_measured_fraction_theta_full 0.989
_diffrn_measured_fraction_theta_max 0.989
_diffrn_measurement_device 'four-circle diffractometer'
_diffrn_measurement_device_type 'Oxford Diffraction Gemini-R Ultra'
_diffrn_measurement_method '\w scans'
_diffrn_orient_matrix_type 'CrysAlisPro convention (1999,Acta A55,543-557)'
_diffrn_orient_matrix_UB_11 -0.0136111
_diffrn_orient_matrix_UB_12 0.0019095
_diffrn_orient_matrix_UB_13 -0.0851562
_diffrn_orient_matrix_UB_21 -0.1689770
_diffrn_orient_matrix_UB_22 -0.0270464
_diffrn_orient_matrix_UB_23 0.0062847
_diffrn_orient_matrix_UB_31 -0.0412517
_diffrn_orient_matrix_UB_32 0.1113490
_diffrn_orient_matrix_UB_33 0.0028992
_diffrn_radiation_monochromator mirror
_diffrn_radiation_source 'fine-focus sealed X-ray tube'
_diffrn_radiation_type CuK\a
_diffrn_radiation_wavelength 1.54178
_diffrn_reflns_av_R_equivalents 0.1061
_diffrn_reflns_av_unetI/netI 0.0723
_diffrn_reflns_Laue_measured_fraction_full 0.989
_diffrn_reflns_Laue_measured_fraction_max 0.989
_diffrn_reflns_limit_h_max 10
_diffrn_reflns_limit_h_min -10
_diffrn_reflns_limit_k_max 15
_diffrn_reflns_limit_k_min -13
_diffrn_reflns_limit_l_max 21
_diffrn_reflns_limit_l_min -20
_diffrn_reflns_number 8397
_diffrn_reflns_point_group_measured_fraction_full 0.989
_diffrn_reflns_point_group_measured_fraction_max 0.989
_diffrn_reflns_theta_full 67.457
_diffrn_reflns_theta_max 67.457
_diffrn_reflns_theta_min 6.482
_diffrn_source_type 'Enhance Ultra (Cu) X-ray Source'
_exptl_absorpt_coefficient_mu 4.993
_exptl_absorpt_correction_T_max 1.0
_exptl_absorpt_correction_T_min 0.50311
_exptl_absorpt_correction_type multi-scan
_exptl_absorpt_process_details
;
CrysAlisPro 1.171.40.53 (Rigaku Oxford Diffraction, 2019)
Empirical absorption correction using spherical harmonics,
 implemented in SCALE3 ABSPACK scaling algorithm.
;
_exptl_crystal_colour colourless
_exptl_crystal_density_diffrn 1.596
_exptl_crystal_description plate
_exptl_crystal_F_000 1040
_exptl_crystal_size_max 0.259
_exptl_crystal_size_mid 0.136
_exptl_crystal_size_min 0.046
_refine_diff_density_max 1.451
_refine_diff_density_min -1.112
_refine_diff_density_rms 0.156
_refine_ls_extinction_method none
_refine_ls_goodness_of_fit_ref 1.015
_refine_ls_hydrogen_treatment mixed
_refine_ls_matrix_type full
_refine_ls_number_parameters 134
_refine_ls_number_reflns 1906
_refine_ls_number_restraints 100
_refine_ls_restrained_S_all 1.001
_refine_ls_R_factor_all 0.1382
_refine_ls_R_factor_gt 0.1041
_refine_ls_shift/su_max 0.000
_refine_ls_shift/su_mean 0.000
_refine_ls_structure_factor_coef Fsqd
_refine_ls_weighting_details 'w=1/[\s^2^(Fo^2^)+(0.0850P)^2^+41.0000P] where P=(Fo^2^+2Fc^2^)/3'
_refine_ls_weighting_scheme calc
_refine_ls_wR_factor_gt 0.2452
_refine_ls_wR_factor_ref 0.2709
_reflns_Friedel_coverage 0.000
_reflns_number_gt 1291
_reflns_number_total 1906
_reflns_threshold_expression 'I > 2\s(I)'
_cod_data_source_file d2ce00538g2.cif
_cod_data_source_block 26NMI
_cod_database_code 7245032
_shelx_shelxl_version_number 2019/2
_shelx_space_group_comment
;
The symmetry employed for this shelxl refinement is uniquely defined
by the following loop, which should always be used as a source of
symmetry information in preference to the above space-group names.
They are only intended as comments.
;
_shelx_estimated_absorpt_t_min 0.358
_shelx_estimated_absorpt_t_max 0.803

loop_
_space_group_symop_operation_xyz
'x, y, z'
'-x+1/2, -y, z+1/2'
'-x, y+1/2, -z+1/2'
'x+1/2, -y+1/2, -z'
'-x, -y, -z'
'x-1/2, y, -z-1/2'
'x, -y-1/2, z-1/2'
'-x-1/2, y-1/2, z'

loop_
_atom_site_label
_atom_site_type_symbol
_atom_site_fract_x
_atom_site_fract_y
_atom_site_fract_z
_atom_site_U_iso_or_equiv
_atom_site_adp_type
_atom_site_occupancy
_atom_site_site_symmetry_order
_atom_site_calc_flag
_atom_site_refinement_flags_posn
_atom_site_refinement_flags_adp
_atom_site_refinement_flags_occupancy
_atom_site_disorder_assembly
_atom_site_disorder_group
Br1 Br 0.08534(17) 0.34477(10) 0.32847(7) 0.0572(5) Uani 1 1 d . . . . .
O1 O 0.4178(11) 0.2334(8) 0.3144(6) 0.068(3) Uani 1 1 d D . . . .
H1A H 0.331(5) 0.259(7) 0.307(5) 0.082 Uiso 1 1 d D U . . .
H1B H 0.473(7) 0.244(10) 0.277(3) 0.082 Uiso 1 1 d D U . . .
N1 N 0.7459(13) 0.1909(7) 0.4447(5) 0.050(2) Uani 1 1 d . . . . .
N2 N 0.7011(14) 0.0970(8) 0.3511(6) 0.064(3) Uani 1 1 d . . . . .
C1 C 0.5852(14) 0.3899(9) 0.4482(9) 0.080(4) Uani 1 1 d D . . . .
H1 H 0.573681 0.355233 0.402700 0.096 Uiso 1 1 calc R U . . .
C2 C 0.6861(11) 0.3618(6) 0.5001(7) 0.061(3) Uani 1 1 d D . . . .
C3 C 0.7006(12) 0.4132(8) 0.5707(6) 0.078(4) Uani 1 1 d D . . . .
H3 H 0.773426 0.390000 0.605407 0.093 Uiso 1 1 calc R U . . .
C4 C 0.6140(14) 0.4929(9) 0.5888(8) 0.075(4) Uani 1 1 d D . . . .
H4 H 0.624080 0.526708 0.634760 0.091 Uiso 1 1 calc R U . . .
C5 C 0.5055(12) 0.5226(8) 0.5333(4) 0.064(3) Uani 1 1 d D . . . .
C6 C 0.7984(13) 0.2729(8) 0.4913(7) 0.055(3) Uani 1 1 d . . . . .
H6A H 0.894360 0.298662 0.470321 0.066 Uiso 1 1 calc R U . . .
H6B H 0.821382 0.246256 0.541227 0.066 Uiso 1 1 calc R U . . .
C7 C 0.7738(17) 0.1791(10) 0.3740(7) 0.059(3) Uani 1 1 d . . . . .
H7 H 0.834806 0.221261 0.344079 0.071 Uiso 1 1 calc R U . . .
C8 C 0.6232(15) 0.0573(9) 0.4107(7) 0.052(3) Uani 1 1 d . . . . .
H8 H 0.561960 -0.000794 0.410102 0.062 Uiso 1 1 calc R U . . .
C9 C 0.6498(14) 0.1156(8) 0.4693(7) 0.047(2) Uani 1 1 d . . . . .
H9 H 0.610905 0.107278 0.518033 0.057 Uiso 1 1 calc R U . . .
C10 C 0.701(2) 0.0568(14) 0.2748(9) 0.094(6) Uani 1 1 d . U . . .
H10A H 0.772774 0.094668 0.244339 0.141 Uiso 1 1 calc R U . . .
H10B H 0.599287 0.062463 0.253706 0.141 Uiso 1 1 calc R U . . .
H10C H 0.731619 -0.013273 0.275909 0.141 Uiso 1 1 calc R U . . .

loop_
_atom_site_aniso_label
_atom_site_aniso_U_11
_atom_site_aniso_U_22
_atom_site_aniso_U_33
_atom_site_aniso_U_23
_atom_site_aniso_U_13
_atom_site_aniso_U_12
Br1 0.0643(9) 0.0532(8) 0.0540(8) -0.0032(6) 0.0003(6) 0.0056(6)
O1 0.043(5) 0.085(7) 0.077(6) 0.019(5) -0.007(5) 0.004(5)
N1 0.062(5) 0.041(4) 0.048(4) 0.002(3) -0.003(4) -0.003(4)
N2 0.080(7) 0.060(5) 0.051(4) -0.004(4) 0.007(4) -0.019(5)
C1 0.063(8) 0.058(7) 0.118(10) 0.000(7) -0.008(7) -0.003(7)
C2 0.047(6) 0.041(5) 0.094(7) 0.001(5) 0.009(5) -0.008(4)
C3 0.081(8) 0.057(6) 0.095(8) -0.002(5) 0.013(6) -0.010(6)
C4 0.086(9) 0.072(7) 0.068(7) -0.006(6) -0.006(6) -0.001(6)
C5 0.061(7) 0.081(9) 0.050(6) -0.002(6) 0.008(5) -0.016(6)
C6 0.052(6) 0.051(5) 0.063(6) -0.011(5) -0.006(5) -0.002(4)
C7 0.073(8) 0.055(5) 0.048(5) 0.002(4) -0.001(4) -0.010(5)
C8 0.059(7) 0.046(5) 0.050(5) 0.002(4) 0.003(4) -0.003(5)
C9 0.053(6) 0.040(5) 0.049(5) 0.003(4) -0.003(4) 0.001(4)
C10 0.118(12) 0.106(10) 0.058(6) -0.021(6) 0.020(6) -0.052(9)

loop_
_atom_type_symbol
_atom_type_description
_atom_type_scat_dispersion_real
_atom_type_scat_dispersion_imag
_atom_type_scat_source
C C 0.0181 0.0091 'International Tables Vol C Tables 4.2.6.8 and 6.1.1.4'
H H 0.0000 0.0000 'International Tables Vol C Tables 4.2.6.8 and 6.1.1.4'
N N 0.0311 0.0180 'International Tables Vol C Tables 4.2.6.8 and 6.1.1.4'
O O 0.0492 0.0322 'International Tables Vol C Tables 4.2.6.8 and 6.1.1.4'
Br Br -0.6763 1.2805 'International Tables Vol C Tables 4.2.6.8 and 6.1.1.4'

loop_
_geom_angle_atom_site_label_1
_geom_angle_atom_site_label_2
_geom_angle_atom_site_label_3
_geom_angle
_geom_angle_site_symmetry_1
_geom_angle_site_symmetry_3
_geom_angle_publ_flag
H1A O1 H1B 108.6(7) . . ?
C7 N1 C9 109.7(10) . . ?
C7 N1 C6 126.3(11) . . ?
C9 N1 C6 123.9(10) . . ?
C7 N2 C8 108.4(11) . . ?
C7 N2 C10 125.9(12) . . ?
C8 N2 C10 125.7(11) . . ?
C2 C1 C5 115.5(12) . 5_666 ?
C2 C1 H1 122.3 . . ?
C5 C1 H1 122.3 5_666 . ?
C1 C2 C3 122.2(7) . . ?
C1 C2 C6 124.4(10) . . ?
C3 C2 C6 113.4(8) . . ?
C4 C3 C2 122.4(7) . . ?
C4 C3 H3 118.8 . . ?
C2 C3 H3 118.8 . . ?
C3 C4 C5 115.2(11) . . ?
C3 C4 H4 122.4 . . ?
C5 C4 H4 122.4 . . ?
C5 C5 C4 122.7(13) 5_666 . ?
C5 C5 C1 121.7(14) 5_666 5_666 ?
C4 C5 C1 115.4(8) . 5_666 ?
N1 C6 C2 115.7(10) . . ?
N1 C6 H6A 108.3 . . ?
C2 C6 H6A 108.3 . . ?
N1 C6 H6B 108.3 . . ?
C2 C6 H6B 108.3 . . ?
H6A C6 H6B 107.4 . . ?
N1 C7 N2 108.1(12) . . ?
N1 C7 H7 126.0 . . ?
N2 C7 H7 126.0 . . ?
C9 C8 N2 107.6(11) . . ?
C9 C8 H8 126.2 . . ?
N2 C8 H8 126.2 . . ?
C8 C9 N1 106.3(11) . . ?
C8 C9 H9 126.8 . . ?
N1 C9 H9 126.8 . . ?
N2 C10 H10A 109.5 . . ?
N2 C10 H10B 109.5 . . ?
H10A C10 H10B 109.5 . . ?
N2 C10 H10C 109.5 . . ?
H10A C10 H10C 109.5 . . ?
H10B C10 H10C 109.5 . . ?

loop_
_geom_bond_atom_site_label_1
_geom_bond_atom_site_label_2
_geom_bond_distance
_geom_bond_site_symmetry_2
_geom_bond_publ_flag
O1 H1A 0.850(2) . ?
O1 H1B 0.850(2) . ?
N1 C7 1.310(16) . ?
N1 C9 1.394(16) . ?
N1 C6 1.462(15) . ?
N2 C7 1.341(17) . ?
N2 C8 1.384(16) . ?
N2 C10 1.478(18) . ?
C1 C2 1.346(14) . ?
C1 C5 1.460(12) 5_666 ?
C1 H1 0.9500 . ?
C2 C3 1.454(13) . ?
C2 C6 1.560(15) . ?
C3 C4 1.356(14) . ?
C3 H3 0.9500 . ?
C4 C5 1.442(12) . ?
C4 H4 0.9500 . ?
C5 C5 1.350(14) 5_666 ?
C6 H6A 0.9900 . ?
C6 H6B 0.9900 . ?
C7 H7 0.9500 . ?
C8 C9 1.336(17) . ?
C8 H8 0.9500 . ?
C9 H9 0.9500 . ?
C10 H10A 0.9800 . ?
C10 H10B 0.9800 . ?
C10 H10C 0.9800 . ?

loop_
_geom_hbond_atom_site_label_D
_geom_hbond_atom_site_label_H
_geom_hbond_atom_site_label_A
_geom_hbond_distance_DH
_geom_hbond_distance_HA
_geom_hbond_distance_DA
_geom_hbond_angle_DHA
_geom_hbond_site_symmetry_A
_geom_hbond_publ_flag
O1 H1A Br1 0.850(2) 2.49(3) 3.304(10) 161(10) . yes
O1 H1B Br1 0.850(2) 2.53(6) 3.327(10) 156(11) 6_656 yes
C6 H6A Br1 0.99 3.13 3.997(12) 147.5 1_655 yes
C7 H7 Br1 0.95 2.78 3.633(14) 149.9 1_655 yes
C8 H8 Br1 0.95 2.86 3.708(13) 149.5 8_655 yes
C9 H9 Br1 0.95 2.85 3.730(12) 154.2 4_556 yes
C10 H10C Br1 0.98 3.13 3.892(19) 135.7 3_645 yes
C10 H10A O1 0.98 2.50 3.447(19) 162.9 6_656 yes

loop_
_geom_torsion_atom_site_label_1
_geom_torsion_atom_site_label_2
_geom_torsion_atom_site_label_3
_geom_torsion_atom_site_label_4
_geom_torsion
_geom_torsion_site_symmetry_1
_geom_torsion_site_symmetry_2
_geom_torsion_site_symmetry_3
_geom_torsion_site_symmetry_4
_geom_torsion_publ_flag
C5 C1 C2 C3 1.8(10) 5_666 . . . ?
C5 C1 C2 C6 -177.9(10) 5_666 . . . ?
C1 C2 C3 C4 -0.3(3) . . . . ?
C6 C2 C3 C4 179.5(4) . . . . ?
C2 C3 C4 C5 0.5(6) . . . . ?
C3 C4 C5 C5 -2.6(14) . . . 5_666 ?
C3 C4 C5 C1 -178.4(10) . . . 5_666 ?
C7 N1 C6 C2 94.3(15) . . . . ?
C9 N1 C6 C2 -81.9(13) . . . . ?
C1 C2 C6 N1 -30.1(10) . . . . ?
C3 C2 C6 N1 150.2(9) . . . . ?
C9 N1 C7 N2 -1.1(16) . . . . ?
C6 N1 C7 N2 -177.7(12) . . . . ?
C8 N2 C7 N1 0.8(16) . . . . ?
C10 N2 C7 N1 179.6(15) . . . . ?
C7 N2 C8 C9 -0.2(16) . . . . ?
C10 N2 C8 C9 -179.0(15) . . . . ?
N2 C8 C9 N1 -0.4(14) . . . . ?
C7 N1 C9 C8 1.0(15) . . . . ?
C6 N1 C9 C8 177.7(11) . . . . ?
